data_7717969
loop_
_publ_author_name
'Misra, Rajneesh'
'Tewari, Nikhil'

_publ_section_title
;
 Design, synthesis, and redox properties of ferrocene functionalized
 phenothiazine and phenothiazine sulfone isomers
;
_journal_name_full 'Dalton Transactions'
_journal_paper_doi 10.1039/D4DT02821J
_journal_year 2025
_chemical_formula_moiety 'C28 H21 Fe N O2 S'
_chemical_formula_sum 'C28 H21 Fe N O2 S'
_chemical_formula_weight 491.37
_chemical_name_systematic paraphenothiazene
_space_group_crystal_system monoclinic
_space_group_IT_number 14
_space_group_name_Hall '-P 2ybc'
_space_group_name_H-M_alt 'P 1 21/c 1'
_atom_sites_solution_hydrogens geom
_atom_sites_solution_primary iterative
_audit_block_doi 10.5517/ccdc.csd.cc2j0pr0
_audit_creation_date 2023-07-10
_audit_creation_method
;
Olex2 1.5
(compiled 2023.03.06 svn.rbb2c1857 for OlexSys, GUI svn.r6748)
;
_audit_update_record
;
2024-01-09 deposited with the CCDC.	2025-02-03 downloaded from the CCDC.
;
_cell_angle_alpha 90
_cell_angle_beta 104.564(3)
_cell_angle_gamma 90
_cell_formula_units_Z 4
_cell_length_a 14.5069(4)
_cell_length_b 11.4203(4)
_cell_length_c 13.8306(4)
_cell_measurement_reflns_used 10505
_cell_measurement_temperature 293
_cell_measurement_theta_max 28.9580
_cell_measurement_theta_min 3.5100
_cell_volume 2217.73(12)
_computing_cell_refinement 'CrysAlisPro 1.171.41.115a (Rigaku OD, 2021)'
_computing_data_collection 'CrysAlisPro 1.171.41.115a (Rigaku OD, 2021)'
_computing_data_reduction 'CrysAlisPro 1.171.41.115a (Rigaku OD, 2021)'
_computing_molecular_graphics 'Olex2 1.5 (Dolomanov et al., 2009)'
_computing_publication_material 'Olex2 1.5 (Dolomanov et al., 2009)'
_computing_structure_refinement 'olex2.refine 1.5 (Bourhis et al., 2015)'
_computing_structure_solution 'olex2.solve 1.5 (Bourhis et al., 2015)'
_diffrn_ambient_temperature 293
_diffrn_detector 'CCD plate'
_diffrn_detector_area_resol_mean 16.0309
_diffrn_detector_type Eos
_diffrn_measured_fraction_theta_full 0.998
_diffrn_measured_fraction_theta_max 0.922
_diffrn_measurement_details
;
List of Runs (angles in degrees, time in seconds):

  # Type    Start    End  Width  t~exp~   \w     \q     \k     \f   Frames
#--------------------------------------------------------------------------
  1  \w     19.00  44.00   0.50   14.00    --   18.33-129.00 135.00   50
  2  \w     25.00  50.00   0.50   14.00    --   18.33-140.00 -37.00   50
  3  \w    -75.00 -50.00   0.50   14.00    --  -19.42 129.00-151.00   50
  4  \w    -85.00 -60.00   0.50   14.00    --  -19.42 140.00  21.00   50
  5  \w    -39.00 -13.00   0.50   14.00    --   18.33 -77.00 -60.00   52
  6  \w    -34.00  62.00   0.50   14.00    --   18.33 -19.00 -30.00  192
  7  \w     -7.00  91.00   0.50   14.00    --   18.33  37.00-180.00  196
  8  \w     10.00  37.00   0.50   14.00    --   18.33 -77.00 -60.00   54
  9  \w     60.00  94.00   0.50   14.00    --   18.33 178.00  90.00   68
 10  \w     40.00  91.00   0.50   14.00    --   18.33 178.00  60.00  102
 11  \w     60.00  85.00   0.50   14.00    --   18.33 178.00 120.00   50
 12  \w     49.00  94.00   0.50   14.00    --   18.33 178.00 -30.00   90
 13  \w    -32.00  10.00   0.50   14.00    --  -19.42 -77.00   0.00   84
 14  \w     -6.00  19.00   0.50   14.00    --  -19.42  77.00  90.00   50
 15  \w    -14.00  11.00   0.50   14.00    --  -19.42 -77.00 120.00   50
 16  \w    -25.00   0.00   0.50   14.00    --  -19.42  77.00 -90.00   50
;
_diffrn_measurement_device 'four-circle diffractometer'
_diffrn_measurement_device_type 'SuperNova, Dual, Cu at home/near, Eos'
_diffrn_measurement_method '\w scans'
_diffrn_orient_matrix_type 'CrysAlisPro convention (1999,Acta A55,543-557)'
_diffrn_orient_matrix_UB_11 0.0247640000
_diffrn_orient_matrix_UB_12 0.0540683000
_diffrn_orient_matrix_UB_13 0.0082503000
_diffrn_orient_matrix_UB_21 -0.0419617000
_diffrn_orient_matrix_UB_22 0.0282847000
_diffrn_orient_matrix_UB_23 0.0053987000
_diffrn_orient_matrix_UB_31 0.0132861000
_diffrn_orient_matrix_UB_32 -0.0114853000
_diffrn_orient_matrix_UB_33 0.0520740000
_diffrn_radiation_monochromator mirror
_diffrn_radiation_probe x-ray
_diffrn_radiation_type 'Mo K\a'
_diffrn_radiation_wavelength 0.71073
_diffrn_reflns_av_R_equivalents 0.0564
_diffrn_reflns_av_unetI/netI 0.0386
_diffrn_reflns_Laue_measured_fraction_full 0.998
_diffrn_reflns_Laue_measured_fraction_max 0.922
_diffrn_reflns_limit_h_max 19
_diffrn_reflns_limit_h_min -18
_diffrn_reflns_limit_k_max 15
_diffrn_reflns_limit_k_min -15
_diffrn_reflns_limit_l_max 17
_diffrn_reflns_limit_l_min -18
_diffrn_reflns_number 27175
_diffrn_reflns_point_group_measured_fraction_full 0.998
_diffrn_reflns_point_group_measured_fraction_max 0.922
_diffrn_reflns_theta_full 25.242
_diffrn_reflns_theta_max 29.313
_diffrn_reflns_theta_min 3.406
_diffrn_source 'micro-focus sealed X-ray tube'
_diffrn_source_type 'SuperNova (Mo) X-ray Source'
_exptl_absorpt_coefficient_mu 0.801
_exptl_absorpt_correction_T_max 1.00000
_exptl_absorpt_correction_T_min 0.67071
_exptl_absorpt_correction_type multi-scan
_exptl_absorpt_process_details
;
CrysAlisPro 1.171.41.115a (Rigaku Oxford Diffraction, 2021)
Empirical absorption correction using spherical harmonics,
implemented in SCALE3 ABSPACK scaling algorithm.
;
_exptl_crystal_colour 'metallic orangish red'
_exptl_crystal_colour_lustre metallic
_exptl_crystal_colour_modifier orangish
_exptl_crystal_colour_primary red
_exptl_crystal_density_diffrn 1.472
_exptl_crystal_description block
_exptl_crystal_F_000 1016
_exptl_crystal_size_max 0.37
_exptl_crystal_size_mid 0.26
_exptl_crystal_size_min 0.24
_refine_diff_density_max 0.400
_refine_diff_density_min -0.385
_refine_diff_density_rms 0.058
_refine_ls_extinction_method none
_refine_ls_goodness_of_fit_ref 1.053
_refine_ls_hydrogen_treatment constr
_refine_ls_matrix_type full
_refine_ls_number_parameters 298
_refine_ls_number_reflns 5600
_refine_ls_number_restraints 0
_refine_ls_restrained_S_all 1.053
_refine_ls_R_factor_all 0.0601
_refine_ls_R_factor_gt 0.0450
_refine_ls_shift/su_max 0.001
_refine_ls_shift/su_mean 0.000
_refine_ls_structure_factor_coef Fsqd
_refine_ls_weighting_details 'w=1/[\s^2^(Fo^2^)+(0.0493P)^2^+1.2293P] where P=(Fo^2^+2Fc^2^)/3'
_refine_ls_weighting_scheme calc
_refine_ls_wR_factor_gt 0.1115
_refine_ls_wR_factor_ref 0.1226
_reflns_Friedel_coverage 0.000
_reflns_number_gt 4401
_reflns_number_total 5600
_reflns_threshold_expression 'I > 2\s(I)'
_cod_data_source_file d4dt02821j2.cif
_cod_data_source_block rm683
_cod_database_code 7717969
_shelx_shelxl_version_number 2018/3
_shelx_space_group_comment
;
The symmetry employed for this shelxl refinement is uniquely defined
by the following loop, which should always be used as a source of
symmetry information in preference to the above space-group names.
They are only intended as comments.
;
_shelx_estimated_absorpt_t_max 0.831
_shelx_estimated_absorpt_t_min 0.756
_olex2_refinement_description
;
1. Fixed Uiso
 At 1.2 times of:
  All C(H) groups
2.a Aromatic/amide H refined with riding coordinates:
 C15(H15), C14(H14), C23(H23), C20(H20), C22(H22), C18(H18), C21(H21),
 C11(H11), C17(H17), C2(H2), C8(H8), C9(H9), C10(H10), C5(H5), C4(H4), C3(H3),
 C26(H26), C27(H27), C25(H25), C28(H28), C24(H24)
;
_olex2_submission_original_sample_id rm683
_olex2_submission_special_instructions 'No special instructions were received'
_oxdiff_exptl_absorpt_empirical_details
;
Empirical correction (ABSPACK) includes:
- Absorption correction using spherical harmonics
- Frame scaling
;
_oxdiff_exptl_absorpt_empirical_full_max 2.992
_oxdiff_exptl_absorpt_empirical_full_min 0.327

loop_
_space_group_symop_operation_xyz
'x, y, z'
'-x, y+1/2, -z+1/2'
'-x, -y, -z'
'x, -y-1/2, z-1/2'

loop_
_atom_site_label
_atom_site_type_symbol
_atom_site_fract_x
_atom_site_fract_y
_atom_site_fract_z
_atom_site_U_iso_or_equiv
_atom_site_adp_type
_atom_site_occupancy
_atom_site_site_symmetry_order
_atom_site_calc_flag
_atom_site_refinement_flags_posn
_atom_site_refinement_flags_adp
_atom_site_refinement_flags_occupancy
_atom_site_disorder_assembly
_atom_site_disorder_group
Fe1 Fe 0.40277(2) 0.15947(3) 0.32185(2) 0.03714(11) Uani 1 1 d . . . . .
S1 S 1.04688(4) 0.43902(7) 0.75847(5) 0.0599(2) Uani 1 1 d . . . . .
N1 N 0.84477(12) 0.36482(17) 0.64564(14) 0.0405(4) Uani 1 1 d . . . . .
O1 O 1.10866(16) 0.5384(2) 0.76671(18) 0.0935(9) Uani 1 1 d . . . . .
O2 O 1.08528(15) 0.3389(2) 0.81796(18) 0.0859(8) Uani 1 1 d . . . . .
C19 C 0.46099(14) 0.24400(19) 0.45328(15) 0.0354(4) Uani 1 1 d . . . . .
C16 C 0.56213(14) 0.27262(19) 0.49783(14) 0.0345(4) Uani 1 1 d . . . . .
C13 C 0.74917(14) 0.33153(19) 0.59279(16) 0.0366(5) Uani 1 1 d . . . . .
C1 C 0.85371(15) 0.4290(2) 0.73383(16) 0.0407(5) Uani 1 1 d . . . . .
C15 C 0.59733(15) 0.3837(2) 0.48767(16) 0.0381(5) Uani 1 1 d . . . . .
H15 H 0.557769 0.439253 0.448937 0.046 Uiso 1 1 calc R U . . .
C14 C 0.69038(15) 0.4128(2) 0.53432(16) 0.0392(5) Uani 1 1 d . . . . .
H14 H 0.713257 0.487315 0.526221 0.047 Uiso 1 1 calc R U . . .
C23 C 0.41206(16) 0.1410(2) 0.47059(16) 0.0404(5) Uani 1 1 d . . . . .
H23 H 0.438908 0.078002 0.510468 0.048 Uiso 1 1 calc R U . . .
C12 C 0.91581(16) 0.3559(2) 0.59448(18) 0.0409(5) Uani 1 1 d . . . . .
C20 C 0.39251(16) 0.3165(2) 0.38773(19) 0.0463(6) Uani 1 1 d . . . . .
H20 H 0.404301 0.389438 0.363393 0.056 Uiso 1 1 calc R U . . .
C22 C 0.31530(16) 0.1510(2) 0.41650(18) 0.0489(6) Uani 1 1 d . . . . .
H22 H 0.267868 0.095672 0.414817 0.059 Uiso 1 1 calc R U . . .
C18 C 0.71683(16) 0.2197(2) 0.60291(18) 0.0457(6) Uani 1 1 d . . . . .
H18 H 0.756823 0.164354 0.641527 0.055 Uiso 1 1 calc R U . . .
C21 C 0.30357(16) 0.2581(2) 0.36626(19) 0.0518(6) Uani 1 1 d . . . . .
H21 H 0.246867 0.286306 0.325531 0.062 Uiso 1 1 calc R U . . .
C11 C 0.89602(19) 0.3085(2) 0.4979(2) 0.0517(6) Uani 1 1 d . . . . .
H11 H 0.835327 0.279761 0.469083 0.062 Uiso 1 1 calc R U . . .
C17 C 0.62372(16) 0.1911(2) 0.55455(18) 0.0451(6) Uani 1 1 d . . . . .
H17 H 0.602001 0.115385 0.560262 0.054 Uiso 1 1 calc R U . . .
C6 C 0.94109(17) 0.4776(2) 0.78672(18) 0.0500(6) Uani 1 1 d . . . . .
C7 C 1.00899(16) 0.3948(2) 0.63492(19) 0.0475(6) Uani 1 1 d . . . . .
C2 C 0.77547(18) 0.4481(3) 0.77283(19) 0.0556(7) Uani 1 1 d . . . . .
H2 H 0.716925 0.415853 0.740642 0.067 Uiso 1 1 calc R U . . .
C8 C 1.07658(19) 0.3915(3) 0.5794(2) 0.0630(8) Uani 1 1 d . . . . .
H8 H 1.137433 0.420547 0.606943 0.076 Uiso 1 1 calc R U . . .
C9 C 1.0549(2) 0.3464(3) 0.4852(3) 0.0670(8) Uani 1 1 d . . . . .
H9 H 1.100467 0.344344 0.448502 0.080 Uiso 1 1 calc R U . . .
C10 C 0.9641(2) 0.3035(3) 0.4449(2) 0.0623(7) Uani 1 1 d . . . . .
H10 H 0.949135 0.270954 0.381257 0.075 Uiso 1 1 calc R U . . .
C5 C 0.9456(2) 0.5465(3) 0.8710(2) 0.0697(9) Uani 1 1 d . . . . .
H5 H 1.003184 0.580928 0.903335 0.084 Uiso 1 1 calc R U . . .
C4 C 0.8679(3) 0.5645(3) 0.9071(2) 0.0786(10) Uani 1 1 d . . . . .
H4 H 0.872026 0.610127 0.963776 0.094 Uiso 1 1 calc R U . . .
C3 C 0.7827(2) 0.5135(3) 0.8579(2) 0.0717(9) Uani 1 1 d . . . . .
H3 H 0.729249 0.523661 0.882609 0.086 Uiso 1 1 calc R U . . .
C26 C 0.3560(3) 0.1399(3) 0.1713(2) 0.0779(10) Uani 1 1 d . . . . .
H26 H 0.300978 0.171998 0.130262 0.093 Uiso 1 1 calc R U . . .
C27 C 0.3606(3) 0.0356(3) 0.2154(3) 0.0822(11) Uani 1 1 d . . . . .
H27 H 0.309982 -0.015673 0.211688 0.099 Uiso 1 1 calc R U . . .
C25 C 0.4415(4) 0.1924(4) 0.1941(3) 0.0959(14) Uani 1 1 d . . . . .
H25 H 0.455117 0.266043 0.172427 0.115 Uiso 1 1 calc R U . . .
C28 C 0.4542(5) 0.0173(4) 0.2677(3) 0.1123(19) Uani 1 1 d . . . . .
H28 H 0.478123 -0.049297 0.304189 0.135 Uiso 1 1 calc R U . . .
C24 C 0.5065(3) 0.1175(7) 0.2558(3) 0.123(2) Uani 1 1 d . . . . .
H24 H 0.570938 0.131070 0.283420 0.148 Uiso 1 1 calc R U . . .

loop_
_atom_site_aniso_label
_atom_site_aniso_U_11
_atom_site_aniso_U_22
_atom_site_aniso_U_33
_atom_site_aniso_U_23
_atom_site_aniso_U_13
_atom_site_aniso_U_12
Fe1 0.03160(18) 0.0435(2) 0.03326(17) -0.00208(12) 0.00242(12) -0.00347(13)
S1 0.0283(3) 0.0862(5) 0.0554(4) 0.0134(3) -0.0080(2) -0.0183(3)
N1 0.0240(8) 0.0468(11) 0.0450(10) -0.0035(8) -0.0017(7) -0.0070(7)
O1 0.0659(14) 0.128(2) 0.0773(15) -0.0067(14) 0.0009(11) -0.0647(15)
O2 0.0390(11) 0.133(2) 0.0787(15) 0.0471(14) 0.0027(10) 0.0184(12)
C19 0.0255(9) 0.0412(12) 0.0365(10) -0.0070(8) 0.0021(7) -0.0020(8)
C16 0.0282(9) 0.0384(11) 0.0337(10) -0.0048(8) 0.0016(7) -0.0039(8)
C13 0.0231(9) 0.0428(12) 0.0391(11) -0.0038(8) -0.0008(8) -0.0060(8)
C1 0.0322(11) 0.0426(12) 0.0403(11) 0.0004(9) -0.0040(8) -0.0062(9)
C15 0.0307(10) 0.0373(11) 0.0411(11) 0.0034(9) -0.0008(8) -0.0003(9)
C14 0.0339(11) 0.0344(11) 0.0448(12) 0.0014(9) 0.0016(9) -0.0065(9)
C23 0.0338(11) 0.0534(14) 0.0327(10) -0.0034(9) 0.0061(8) -0.0091(10)
C12 0.0304(11) 0.0380(12) 0.0506(13) 0.0049(9) 0.0033(9) -0.0022(9)
C20 0.0329(11) 0.0412(13) 0.0577(14) -0.0069(10) -0.0018(10) 0.0036(9)
C22 0.0287(11) 0.0709(18) 0.0467(13) -0.0103(11) 0.0091(9) -0.0144(11)
C18 0.0330(11) 0.0394(13) 0.0556(13) 0.0057(10) -0.0060(9) -0.0008(9)
C21 0.0244(10) 0.0620(16) 0.0626(15) -0.0122(12) -0.0008(10) 0.0031(10)
C11 0.0427(13) 0.0527(15) 0.0578(15) -0.0060(12) 0.0094(11) -0.0005(11)
C17 0.0332(11) 0.0351(12) 0.0588(14) 0.0025(10) -0.0037(10) -0.0073(9)
C6 0.0393(12) 0.0535(15) 0.0469(13) 0.0025(11) -0.0080(10) -0.0115(11)
C7 0.0289(11) 0.0509(14) 0.0574(14) 0.0085(11) 0.0012(9) -0.0032(10)
C2 0.0396(13) 0.0702(18) 0.0515(14) -0.0088(12) 0.0009(10) -0.0036(12)
C8 0.0347(13) 0.0654(19) 0.088(2) 0.0083(16) 0.0131(13) -0.0028(13)
C9 0.0529(17) 0.068(2) 0.089(2) 0.0041(16) 0.0355(16) 0.0075(14)
C10 0.0643(18) 0.0577(17) 0.0681(18) -0.0050(14) 0.0225(14) 0.0062(14)
C5 0.0677(19) 0.071(2) 0.0555(16) -0.0113(14) -0.0119(14) -0.0205(16)
C4 0.086(2) 0.081(2) 0.0594(18) -0.0256(16) 0.0010(16) -0.0058(19)
C3 0.0623(18) 0.091(2) 0.0589(17) -0.0200(16) 0.0089(14) 0.0056(17)
C26 0.093(3) 0.091(3) 0.0384(14) -0.0072(15) -0.0048(15) -0.004(2)
C27 0.116(3) 0.072(2) 0.0617(19) -0.0304(17) 0.028(2) -0.026(2)
C25 0.140(4) 0.104(3) 0.060(2) -0.009(2) 0.054(2) -0.046(3)
C28 0.186(5) 0.102(3) 0.056(2) 0.004(2) 0.042(3) 0.088(4)
C24 0.049(2) 0.252(7) 0.074(3) -0.065(4) 0.0237(17) 0.008(3)

loop_
_atom_type_symbol
_atom_type_description
_atom_type_scat_dispersion_real
_atom_type_scat_dispersion_imag
_atom_type_scat_source
C C 0.0033 0.0016 'International Tables Vol C Tables 4.2.6.8 and 6.1.1.4'
H H 0.0000 0.0000 'International Tables Vol C Tables 4.2.6.8 and 6.1.1.4'
Fe Fe 0.3463 0.8444 'International Tables Vol C Tables 4.2.6.8 and 6.1.1.4'
N N 0.0061 0.0033 'International Tables Vol C Tables 4.2.6.8 and 6.1.1.4'
O O 0.0106 0.0060 'International Tables Vol C Tables 4.2.6.8 and 6.1.1.4'
S S 0.1246 0.1234 'International Tables Vol C Tables 4.2.6.8 and 6.1.1.4'

loop_
_geom_angle_atom_site_label_1
_geom_angle_atom_site_label_2
_geom_angle_atom_site_label_3
_geom_angle
_geom_angle_site_symmetry_1
_geom_angle_site_symmetry_3
_geom_angle_publ_flag
C23 Fe1 C19 40.87(9) . . ?
C23 Fe1 C22 40.72(9) . . ?
C23 Fe1 C21 68.03(10) . . ?
C20 Fe1 C19 41.02(9) . . ?
C20 Fe1 C23 68.47(10) . . ?
C20 Fe1 C22 68.13(11) . . ?
C20 Fe1 C21 40.69(10) . . ?
C22 Fe1 C19 68.70(9) . . ?
C21 Fe1 C19 68.68(9) . . ?
C21 Fe1 C22 39.99(11) . . ?
C26 Fe1 C19 156.84(13) . . ?
C26 Fe1 C23 160.44(13) . . ?
C26 Fe1 C20 120.82(13) . . ?
C26 Fe1 C22 123.37(14) . . ?
C26 Fe1 C21 106.85(14) . . ?
C27 Fe1 C19 163.66(14) . . ?
C27 Fe1 C23 126.39(13) . . ?
C27 Fe1 C20 154.15(15) . . ?
C27 Fe1 C22 108.08(13) . . ?
C27 Fe1 C21 119.86(14) . . ?
C27 Fe1 C26 38.35(14) . . ?
C25 Fe1 C19 123.12(14) . . ?
C25 Fe1 C23 160.03(16) . . ?
C25 Fe1 C20 107.18(15) . . ?
C25 Fe1 C22 157.57(18) . . ?
C25 Fe1 C21 122.22(18) . . ?
C25 Fe1 C26 38.68(16) . . ?
C25 Fe1 C27 66.01(16) . . ?
C28 Fe1 C19 127.17(17) . . ?
C28 Fe1 C23 110.84(13) . . ?
C28 Fe1 C20 162.9(2) . . ?
C28 Fe1 C22 123.3(2) . . ?
C28 Fe1 C21 156.2(2) . . ?
C28 Fe1 C26 65.75(16) . . ?
C28 Fe1 C27 40.19(19) . . ?
C28 Fe1 C25 67.27(19) . . ?
C24 Fe1 C19 109.17(14) . . ?
C24 Fe1 C23 124.63(17) . . ?
C24 Fe1 C20 124.2(2) . . ?
C24 Fe1 C22 160.0(2) . . ?
C24 Fe1 C21 159.4(3) . . ?
C24 Fe1 C26 66.60(17) . . ?
C24 Fe1 C27 68.02(19) . . ?
C24 Fe1 C25 40.5(2) . . ?
C24 Fe1 C28 41.0(2) . . ?
O1 S1 O2 116.12(15) . . ?
O1 S1 C6 110.61(16) . . ?
O1 S1 C7 110.25(14) . . ?
O2 S1 C6 108.13(14) . . ?
O2 S1 C7 108.31(15) . . ?
C6 S1 C7 102.54(11) . . ?
C1 N1 C13 116.39(19) . . ?
C12 N1 C13 117.52(18) . . ?
C12 N1 C1 124.22(18) . . ?
C16 C19 Fe1 128.32(15) . . ?
C23 C19 Fe1 69.36(11) . . ?
C23 C19 C16 126.63(19) . . ?
C23 C19 C20 106.80(19) . . ?
C20 C19 Fe1 69.12(12) . . ?
C20 C19 C16 126.5(2) . . ?
C15 C16 C19 120.79(19) . . ?
C15 C16 C17 117.99(18) . . ?
C17 C16 C19 121.2(2) . . ?
C14 C13 N1 119.54(19) . . ?
C14 C13 C18 120.50(19) . . ?
C18 C13 N1 119.94(19) . . ?
N1 C1 C6 122.2(2) . . ?
C2 C1 N1 120.93(19) . . ?
C2 C1 C6 116.9(2) . . ?
C16 C15 H15 119.5 . . ?
C14 C15 C16 120.9(2) . . ?
C14 C15 H15 119.5 . . ?
C13 C14 C15 120.0(2) . . ?
C13 C14 H14 120.0 . . ?
C15 C14 H14 120.0 . . ?
Fe1 C23 H23 126.2 . . ?
C19 C23 Fe1 69.77(12) . . ?
C19 C23 H23 125.9 . . ?
C22 C23 Fe1 69.76(13) . . ?
C22 C23 C19 108.3(2) . . ?
C22 C23 H23 125.9 . . ?
N1 C12 C11 120.8(2) . . ?
N1 C12 C7 122.5(2) . . ?
C7 C12 C11 116.7(2) . . ?
Fe1 C20 H20 125.9 . . ?
C19 C20 Fe1 69.86(13) . . ?
C19 C20 H20 125.9 . . ?
C21 C20 Fe1 69.87(14) . . ?
C21 C20 C19 108.1(2) . . ?
C21 C20 H20 125.9 . . ?
Fe1 C22 H22 126.3 . . ?
C23 C22 Fe1 69.52(13) . . ?
C23 C22 H22 125.9 . . ?
C21 C22 Fe1 69.93(15) . . ?
C21 C22 C23 108.3(2) . . ?
C21 C22 H22 125.9 . . ?
C13 C18 H18 120.5 . . ?
C13 C18 C17 118.9(2) . . ?
C17 C18 H18 120.5 . . ?
Fe1 C21 H21 126.3 . . ?
C20 C21 Fe1 69.44(14) . . ?
C20 C21 H21 125.7 . . ?
C22 C21 Fe1 70.08(15) . . ?
C22 C21 C20 108.5(2) . . ?
C22 C21 H21 125.7 . . ?
C12 C11 H11 119.3 . . ?
C10 C11 C12 121.5(2) . . ?
C10 C11 H11 119.3 . . ?
C16 C17 H17 119.2 . . ?
C18 C17 C16 121.6(2) . . ?
C18 C17 H17 119.2 . . ?
C1 C6 S1 121.0(2) . . ?
C5 C6 S1 118.3(2) . . ?
C5 C6 C1 120.2(3) . . ?
C12 C7 S1 121.4(2) . . ?
C8 C7 S1 117.36(19) . . ?
C8 C7 C12 121.0(2) . . ?
C1 C2 H2 119.2 . . ?
C3 C2 C1 121.5(3) . . ?
C3 C2 H2 119.2 . . ?
C7 C8 H8 119.6 . . ?
C9 C8 C7 120.9(3) . . ?
C9 C8 H8 119.6 . . ?
C8 C9 H9 120.4 . . ?
C8 C9 C10 119.1(3) . . ?
C10 C9 H9 120.4 . . ?
C11 C10 C9 120.7(3) . . ?
C11 C10 H10 119.6 . . ?
C9 C10 H10 119.6 . . ?
C6 C5 H5 119.2 . . ?
C4 C5 C6 121.6(3) . . ?
C4 C5 H5 119.2 . . ?
C5 C4 H4 120.8 . . ?
C5 C4 C3 118.5(3) . . ?
C3 C4 H4 120.8 . . ?
C2 C3 C4 121.1(3) . . ?
C2 C3 H3 119.4 . . ?
C4 C3 H3 119.4 . . ?
Fe1 C26 H26 126.6 . . ?
C27 C26 Fe1 70.36(18) . . ?
C27 C26 H26 124.6 . . ?
C27 C26 C25 110.8(4) . . ?
C25 C26 Fe1 70.10(18) . . ?
C25 C26 H26 124.6 . . ?
Fe1 C27 H27 124.8 . . ?
C26 C27 Fe1 71.28(18) . . ?
C26 C27 H27 126.2 . . ?
C26 C27 C28 107.7(4) . . ?
C28 C27 Fe1 69.4(2) . . ?
C28 C27 H27 126.2 . . ?
Fe1 C25 H25 125.3 . . ?
C26 C25 Fe1 71.2(2) . . ?
C26 C25 H25 125.9 . . ?
C26 C25 C24 108.2(4) . . ?
C24 C25 Fe1 69.1(2) . . ?
C24 C25 H25 125.9 . . ?
Fe1 C28 H28 125.6 . . ?
C27 C28 Fe1 70.5(2) . . ?
C27 C28 H28 126.2 . . ?
C27 C28 C24 107.6(4) . . ?
C24 C28 Fe1 69.3(2) . . ?
C24 C28 H28 126.2 . . ?
Fe1 C24 H24 124.5 . . ?
C25 C24 Fe1 70.3(2) . . ?
C25 C24 C28 105.7(4) . . ?
C25 C24 H24 127.2 . . ?
C28 C24 Fe1 69.7(2) . . ?
C28 C24 H24 127.2 . . ?

loop_
_geom_bond_atom_site_label_1
_geom_bond_atom_site_label_2
_geom_bond_distance
_geom_bond_site_symmetry_2
_geom_bond_publ_flag
Fe1 C19 2.0438(19) . ?
Fe1 C23 2.038(2) . ?
Fe1 C20 2.034(2) . ?
Fe1 C22 2.042(3) . ?
Fe1 C21 2.040(3) . ?
Fe1 C26 2.034(3) . ?
Fe1 C27 2.023(3) . ?
Fe1 C25 2.020(3) . ?
Fe1 C28 2.008(3) . ?
Fe1 C24 2.004(4) . ?
S1 O1 1.433(2) . ?
S1 O2 1.437(2) . ?
S1 C6 1.733(3) . ?
S1 C7 1.733(3) . ?
N1 C13 1.447(2) . ?
N1 C1 1.401(3) . ?
N1 C12 1.393(3) . ?
C19 C16 1.478(3) . ?
C19 C23 1.425(3) . ?
C19 C20 1.429(3) . ?
C16 C15 1.387(3) . ?
C16 C17 1.389(3) . ?
C13 C14 1.377(3) . ?
C13 C18 1.380(3) . ?
C1 C6 1.409(3) . ?
C1 C2 1.391(4) . ?
C15 H15 0.9300 . ?
C15 C14 1.383(3) . ?
C14 H14 0.9300 . ?
C23 H23 0.9300 . ?
C23 C22 1.419(3) . ?
C12 C11 1.403(4) . ?
C12 C7 1.399(3) . ?
C20 H20 0.9300 . ?
C20 C21 1.416(3) . ?
C22 H22 0.9300 . ?
C22 C21 1.396(4) . ?
C18 H18 0.9300 . ?
C18 C17 1.387(3) . ?
C21 H21 0.9300 . ?
C11 H11 0.9300 . ?
C11 C10 1.370(4) . ?
C17 H17 0.9300 . ?
C6 C5 1.394(4) . ?
C7 C8 1.389(4) . ?
C2 H2 0.9300 . ?
C2 C3 1.375(4) . ?
C8 H8 0.9300 . ?
C8 C9 1.362(5) . ?
C9 H9 0.9300 . ?
C9 C10 1.384(4) . ?
C10 H10 0.9300 . ?
C5 H5 0.9300 . ?
C5 C4 1.358(5) . ?
C4 H4 0.9300 . ?
C4 C3 1.382(4) . ?
C3 H3 0.9300 . ?
C26 H26 0.9300 . ?
C26 C27 1.332(5) . ?
C26 C25 1.343(5) . ?
C27 H27 0.9300 . ?
C27 C28 1.385(6) . ?
C25 H25 0.9300 . ?
C25 C24 1.394(7) . ?
C28 H28 0.9300 . ?
C28 C24 1.406(7) . ?
C24 H24 0.9300 . ?

loop_
_geom_torsion_atom_site_label_1
_geom_torsion_atom_site_label_2
_geom_torsion_atom_site_label_3
_geom_torsion_atom_site_label_4
_geom_torsion
_geom_torsion_site_symmetry_1
_geom_torsion_site_symmetry_2
_geom_torsion_site_symmetry_3
_geom_torsion_site_symmetry_4
_geom_torsion_publ_flag
Fe1 C19 C16 C15 98.9(2) . . . . ?
Fe1 C19 C16 C17 -83.9(3) . . . . ?
Fe1 C19 C23 C22 -59.35(16) . . . . ?
Fe1 C19 C20 C21 59.62(17) . . . . ?
Fe1 C23 C22 C21 -59.40(18) . . . . ?
Fe1 C20 C21 C22 59.35(18) . . . . ?
Fe1 C22 C21 C20 -58.96(18) . . . . ?
Fe1 C26 C27 C28 -60.1(2) . . . . ?
Fe1 C26 C25 C24 59.5(3) . . . . ?
Fe1 C27 C28 C24 -59.6(3) . . . . ?
Fe1 C25 C24 C28 61.1(3) . . . . ?
Fe1 C28 C24 C25 -61.5(3) . . . . ?
S1 C6 C5 C4 -169.2(3) . . . . ?
S1 C7 C8 C9 173.1(2) . . . . ?
N1 C13 C14 C15 -176.7(2) . . . . ?
N1 C13 C18 C17 177.6(2) . . . . ?
N1 C1 C6 S1 -11.8(3) . . . . ?
N1 C1 C6 C5 176.3(2) . . . . ?
N1 C1 C2 C3 -178.2(3) . . . . ?
N1 C12 C11 C10 177.3(2) . . . . ?
N1 C12 C7 S1 8.8(3) . . . . ?
N1 C12 C7 C8 -175.8(2) . . . . ?
O1 S1 C6 C1 142.4(2) . . . . ?
O1 S1 C6 C5 -45.6(3) . . . . ?
O1 S1 C7 C12 -141.3(2) . . . . ?
O1 S1 C7 C8 43.2(3) . . . . ?
O2 S1 C6 C1 -89.4(2) . . . . ?
O2 S1 C6 C5 82.6(3) . . . . ?
O2 S1 C7 C12 90.6(2) . . . . ?
O2 S1 C7 C8 -84.9(2) . . . . ?
C19 C16 C15 C14 176.0(2) . . . . ?
C19 C16 C17 C18 -175.1(2) . . . . ?
C19 C23 C22 Fe1 59.36(16) . . . . ?
C19 C23 C22 C21 0.0(3) . . . . ?
C19 C20 C21 Fe1 -59.61(17) . . . . ?
C19 C20 C21 C22 -0.3(3) . . . . ?
C16 C19 C23 Fe1 -123.1(2) . . . . ?
C16 C19 C23 C22 177.6(2) . . . . ?
C16 C19 C20 Fe1 122.9(2) . . . . ?
C16 C19 C20 C21 -177.5(2) . . . . ?
C16 C15 C14 C13 -0.8(4) . . . . ?
C13 N1 C1 C6 -173.0(2) . . . . ?
C13 N1 C1 C2 6.5(3) . . . . ?
C13 N1 C12 C11 -4.4(3) . . . . ?
C13 N1 C12 C7 174.5(2) . . . . ?
C13 C18 C17 C16 -1.1(4) . . . . ?
C1 N1 C13 C14 78.7(3) . . . . ?
C1 N1 C13 C18 -99.9(3) . . . . ?
C1 N1 C12 C11 -168.3(2) . . . . ?
C1 N1 C12 C7 10.6(3) . . . . ?
C1 C6 C5 C4 2.9(5) . . . . ?
C1 C2 C3 C4 1.0(5) . . . . ?
C15 C16 C17 C18 2.2(4) . . . . ?
C14 C13 C18 C17 -1.0(4) . . . . ?
C23 C19 C16 C15 -169.5(2) . . . . ?
C23 C19 C16 C17 7.7(3) . . . . ?
C23 C19 C20 Fe1 -59.39(15) . . . . ?
C23 C19 C20 C21 0.2(3) . . . . ?
C23 C22 C21 Fe1 59.14(17) . . . . ?
C23 C22 C21 C20 0.2(3) . . . . ?
C12 N1 C13 C14 -86.4(3) . . . . ?
C12 N1 C13 C18 95.0(3) . . . . ?
C12 N1 C1 C6 -9.0(4) . . . . ?
C12 N1 C1 C2 170.5(2) . . . . ?
C12 C11 C10 C9 -0.6(4) . . . . ?
C12 C7 C8 C9 -2.4(4) . . . . ?
C20 C19 C16 C15 7.8(3) . . . . ?
C20 C19 C16 C17 -175.0(2) . . . . ?
C20 C19 C23 Fe1 59.24(16) . . . . ?
C20 C19 C23 C22 -0.1(3) . . . . ?
C18 C13 C14 C15 1.9(4) . . . . ?
C11 C12 C7 S1 -172.23(19) . . . . ?
C11 C12 C7 C8 3.1(4) . . . . ?
C17 C16 C15 C14 -1.3(3) . . . . ?
C6 S1 C7 C12 -23.5(2) . . . . ?
C6 S1 C7 C8 161.0(2) . . . . ?
C6 C1 C2 C3 1.3(4) . . . . ?
C6 C5 C4 C3 -0.5(5) . . . . ?
C7 S1 C6 C1 24.8(2) . . . . ?
C7 S1 C6 C5 -163.1(2) . . . . ?
C7 C12 C11 C10 -1.7(4) . . . . ?
C7 C8 C9 C10 0.1(5) . . . . ?
C2 C1 C6 S1 168.7(2) . . . . ?
C2 C1 C6 C5 -3.2(4) . . . . ?
C8 C9 C10 C11 1.4(5) . . . . ?
C5 C4 C3 C2 -1.4(6) . . . . ?
C26 C27 C28 Fe1 61.3(2) . . . . ?
C26 C27 C28 C24 1.7(4) . . . . ?
C26 C25 C24 Fe1 -60.8(3) . . . . ?
C26 C25 C24 C28 0.3(4) . . . . ?
C27 C26 C25 Fe1 -58.7(3) . . . . ?
C27 C26 C25 C24 0.8(4) . . . . ?
C27 C28 C24 Fe1 60.3(2) . . . . ?
C27 C28 C24 C25 -1.2(4) . . . . ?
C25 C26 C27 Fe1 58.5(3) . . . . ?
C25 C26 C27 C28 -1.6(4) . . . . ?
